data_1515340
loop_
_publ_author_name
'Rayner, Georgina'
'Smith, Timothy'
'Barton, William'
'Newton, Mark'
'Deeth, Robert J.'
'Prokes, Ivan'
'Clarkson, Guy J.'
'Haddleton, David M.'

_publ_section_title
;
 A comparison of verdazyl radicals modified at the 3-position as mediators
 in the living radical polymerisation of styrene and n-butyl acrylate
;
_journal_issue 8
_journal_name_full 'Polymer Chemistry'
_journal_page_first 2254
_journal_paper_doi 10.1039/c2py20217d
_journal_volume 3
_journal_year 2012
_chemical_formula_moiety 'C25 H24 N4 O3'
_chemical_formula_sum 'C25 H24 N4 O3'
_chemical_formula_weight 428.48
_chemical_name_systematic
;
?
;
_space_group_IT_number 14
_symmetry_cell_setting monoclinic
_symmetry_space_group_name_Hall '-P 2ybc'
_symmetry_space_group_name_H-M 'P 1 21/c 1'
_atom_sites_solution_hydrogens geom
_atom_sites_solution_primary direct
_atom_sites_solution_secondary difmap
_audit_creation_method SHELXL-97
_cell_angle_alpha 90.00
_cell_angle_beta 95.2700(18)
_cell_angle_gamma 90.00
_cell_formula_units_Z 4
_cell_length_a 8.56617(18)
_cell_length_b 34.5561(6)
_cell_length_c 7.35229(14)
_cell_measurement_reflns_used 3745
_cell_measurement_temperature 100(2)
_cell_measurement_theta_max 70.01
_cell_measurement_theta_min 3.83
_cell_volume 2167.18(7)
_computing_cell_refinement 'CrysAlis RED, Oxford Diffraction Ltd'
_computing_data_collection 'CrysAlis CCD, Oxford Diffraction Ltd'
_computing_data_reduction 'CrysAlis RED, Oxford Diffraction Ltd'
_computing_molecular_graphics 'SHELXTL (Sheldrick, 1997)'
_computing_publication_material 'SHELXTL (Sheldrick, 1997)'
_computing_structure_refinement 'SHELXL-97 (Sheldrick, 1997)'
_computing_structure_solution 'SHELXS-97 (Sheldrick, 1990)'
_diffrn_ambient_temperature 100(2)
_diffrn_detector_area_resol_mean 10.2833
_diffrn_measured_fraction_theta_full 0.983
_diffrn_measured_fraction_theta_max 0.972
_diffrn_measurement_device_type 'Oxford Diffraction Gemini R'
_diffrn_measurement_method '\f & \w scans'
_diffrn_radiation_monochromator graphite
_diffrn_radiation_source 'Enhance (Mo) X-ray Source'
_diffrn_radiation_type CuK\a
_diffrn_radiation_wavelength 1.54184
_diffrn_reflns_av_R_equivalents 0.0183
_diffrn_reflns_av_sigmaI/netI 0.0178
_diffrn_reflns_limit_h_max 10
_diffrn_reflns_limit_h_min -10
_diffrn_reflns_limit_k_max 42
_diffrn_reflns_limit_k_min -29
_diffrn_reflns_limit_l_max 8
_diffrn_reflns_limit_l_min -8
_diffrn_reflns_number 10435
_diffrn_reflns_theta_full 68.50
_diffrn_reflns_theta_max 70.81
_diffrn_reflns_theta_min 5.19
_diffrn_standards_decay_% nil
_exptl_absorpt_coefficient_mu 0.714
_exptl_absorpt_correction_T_max 1.00
_exptl_absorpt_correction_T_min 0.58
_exptl_absorpt_correction_type multi-scan
_exptl_absorpt_process_details 'ABSPACK(CrysAlis, Oxford Diffraction)'
_exptl_crystal_colour colourless
_exptl_crystal_density_diffrn 1.313
_exptl_crystal_density_method 'not measured'
_exptl_crystal_description block
_exptl_crystal_F_000 904
_exptl_crystal_size_max 0.38
_exptl_crystal_size_mid 0.30
_exptl_crystal_size_min 0.12
_refine_diff_density_max 0.224
_refine_diff_density_min -0.213
_refine_diff_density_rms 0.044
_refine_ls_extinction_method none
_refine_ls_goodness_of_fit_ref 1.042
_refine_ls_hydrogen_treatment constr
_refine_ls_matrix_type full
_refine_ls_number_parameters 291
_refine_ls_number_reflns 4052
_refine_ls_number_restraints 0
_refine_ls_restrained_S_all 1.042
_refine_ls_R_factor_all 0.0401
_refine_ls_R_factor_gt 0.0380
_refine_ls_shift/su_max 0.000
_refine_ls_shift/su_mean 0.000
_refine_ls_structure_factor_coef Fsqd
_refine_ls_weighting_details 'calc w=1/[\s^2^(Fo^2^)+(0.0588P)^2^+0.5743P] where P=(Fo^2^+2Fc^2^)/3'
_refine_ls_weighting_scheme calc
_refine_ls_wR_factor_gt 0.0982
_refine_ls_wR_factor_ref 0.0998
_reflns_number_gt 3859
_reflns_number_total 4052
_reflns_threshold_expression >2sigma(I)
_cod_data_source_file c2py20217d.txt
_cod_data_source_block gr4
_cod_original_sg_symbol_H-M P2(1)/c
_cod_database_code 1515340

loop_
_symmetry_equiv_pos_as_xyz
'x, y, z'
'-x, y+1/2, -z+1/2'
'-x, -y, -z'
'x, -y-1/2, z-1/2'

loop_
_atom_site_label
_atom_site_type_symbol
_atom_site_fract_x
_atom_site_fract_y
_atom_site_fract_z
_atom_site_U_iso_or_equiv
_atom_site_adp_type
_atom_site_occupancy
_atom_site_symmetry_multiplicity
_atom_site_calc_flag
_atom_site_refinement_flags
C1 C 0.20819(14) 0.91257(3) 0.40204(16) 0.0236(2) Uani 1 1 d .
H1A H 0.1977 0.8858 0.4283 0.028 Uiso 1 1 calc R
C2 C 0.13569(15) 0.92764(4) 0.24093(17) 0.0299(3) Uani 1 1 d .
H2A H 0.0752 0.9113 0.1581 0.036 Uiso 1 1 calc R
C3 C 0.15133(17) 0.96644(4) 0.20073(18) 0.0349(3) Uani 1 1 d .
H3A H 0.1028 0.9767 0.0897 0.042 Uiso 1 1 calc R
C4 C 0.23830(18) 0.99036(4) 0.32325(19) 0.0354(3) Uani 1 1 d .
H4A H 0.2487 1.0171 0.2961 0.042 Uiso 1 1 calc R
C5 C 0.30995(15) 0.97557(4) 0.48463(17) 0.0279(3) Uani 1 1 d .
H5A H 0.3688 0.9922 0.5680 0.033 Uiso 1 1 calc R
C6 C 0.29618(13) 0.93628(3) 0.52572(15) 0.0206(2) Uani 1 1 d .
C7 C 0.37809(13) 0.91998(3) 0.69416(15) 0.0194(2) Uani 1 1 d .
N8 N 0.44388(12) 0.94288(3) 0.81581(13) 0.0225(2) Uani 1 1 d .
N9 N 0.53343(12) 0.92532(3) 0.96047(13) 0.0233(2) Uani 1 1 d .
C9 C 0.60946(17) 0.95223(4) 1.09265(18) 0.0332(3) Uani 1 1 d .
H9A H 0.7041 0.9402 1.1530 0.050 Uiso 1 1 calc R
H9B H 0.5374 0.9587 1.1842 0.050 Uiso 1 1 calc R
H9C H 0.6381 0.9758 1.0298 0.050 Uiso 1 1 calc R
O10 O 0.53190(10) 0.87789(2) 1.17694(11) 0.0261(2) Uani 1 1 d .
C10 C 0.49426(13) 0.88917(3) 1.02173(15) 0.0208(2) Uani 1 1 d .
N11 N 0.40429(11) 0.86786(3) 0.89679(13) 0.0208(2) Uani 1 1 d .
C11 C 0.31526(14) 0.83509(3) 0.95587(17) 0.0256(3) Uani 1 1 d .
H11A H 0.2663 0.8421 1.0666 0.038 Uiso 1 1 calc R
H11B H 0.3857 0.8130 0.9817 0.038 Uiso 1 1 calc R
H11C H 0.2338 0.8281 0.8591 0.038 Uiso 1 1 calc R
N12 N 0.38238(11) 0.87902(3) 0.71069(12) 0.0184(2) Uani 1 1 d .
C13 C 0.49313(13) 0.86028(3) 0.59076(15) 0.0190(2) Uani 1 1 d .
H13A H 0.4740 0.8728 0.4682 0.023 Uiso 1 1 calc R
C14 C 0.45487(13) 0.81764(3) 0.56277(16) 0.0225(2) Uani 1 1 d .
H14A H 0.5236 0.8060 0.4764 0.027 Uiso 1 1 calc R
H14B H 0.4707 0.8036 0.6803 0.027 Uiso 1 1 calc R
O15 O 0.29245(9) 0.81533(2) 0.48969(11) 0.02303(19) Uani 1 1 d .
C16 C 0.25007(14) 0.78391(3) 0.38855(15) 0.0217(2) Uani 1 1 d .
O16 O 0.33970(10) 0.75859(2) 0.35563(13) 0.0319(2) Uani 1 1 d .
C17 C 0.08010(13) 0.78467(3) 0.32266(15) 0.0210(2) Uani 1 1 d .
C18 C -0.01645(14) 0.81647(3) 0.34829(16) 0.0225(2) Uani 1 1 d .
H18A H 0.0258 0.8387 0.4107 0.027 Uiso 1 1 calc R
C19 C -0.17324(14) 0.81567(3) 0.28324(16) 0.0249(3) Uani 1 1 d .
H19A H -0.2379 0.8375 0.2986 0.030 Uiso 1 1 calc R
C20 C -0.23614(14) 0.78276(4) 0.19521(15) 0.0252(3) Uani 1 1 d .
H20A H -0.3440 0.7821 0.1516 0.030 Uiso 1 1 calc R
C21 C -0.14129(15) 0.75098(4) 0.17126(16) 0.0266(3) Uani 1 1 d .
H21A H -0.1845 0.7285 0.1119 0.032 Uiso 1 1 calc R
C22 C 0.01613(14) 0.75197(3) 0.23368(16) 0.0241(2) Uani 1 1 d .
H22A H 0.0809 0.7302 0.2157 0.029 Uiso 1 1 calc R
C23 C 0.66291(13) 0.86785(3) 0.65557(15) 0.0200(2) Uani 1 1 d .
C24 C 0.73754(14) 0.89927(3) 0.58146(16) 0.0227(2) Uani 1 1 d .
H24A H 0.6830 0.9143 0.4878 0.027 Uiso 1 1 calc R
C25 C 0.89039(14) 0.90875(4) 0.64324(17) 0.0265(3) Uani 1 1 d .
H25A H 0.9399 0.9303 0.5929 0.032 Uiso 1 1 calc R
C26 C 0.97116(14) 0.88672(4) 0.77868(17) 0.0284(3) Uani 1 1 d .
H26A H 1.0761 0.8931 0.8208 0.034 Uiso 1 1 calc R
C27 C 0.89836(14) 0.85532(4) 0.85244(17) 0.0283(3) Uani 1 1 d .
H27A H 0.9538 0.8402 0.9449 0.034 Uiso 1 1 calc R
C28 C 0.74498(14) 0.84595(3) 0.79175(16) 0.0236(2) Uani 1 1 d .
H28A H 0.6956 0.8245 0.8433 0.028 Uiso 1 1 calc R

loop_
_atom_site_aniso_label
_atom_site_aniso_U_11
_atom_site_aniso_U_22
_atom_site_aniso_U_33
_atom_site_aniso_U_23
_atom_site_aniso_U_13
_atom_site_aniso_U_12
C1 0.0239(6) 0.0237(5) 0.0226(6) 0.0008(4) -0.0007(5) 0.0000(4)
C2 0.0301(6) 0.0336(6) 0.0245(6) -0.0014(5) -0.0055(5) 0.0023(5)
C3 0.0415(8) 0.0366(7) 0.0249(6) 0.0070(5) -0.0063(5) 0.0097(6)
C4 0.0488(8) 0.0230(6) 0.0335(7) 0.0062(5) -0.0005(6) 0.0058(5)
C5 0.0346(7) 0.0228(6) 0.0259(6) -0.0010(5) 0.0006(5) 0.0006(5)
C6 0.0202(5) 0.0225(5) 0.0193(6) 0.0001(4) 0.0023(4) 0.0022(4)
C7 0.0195(5) 0.0202(5) 0.0188(5) -0.0011(4) 0.0033(4) -0.0004(4)
N8 0.0260(5) 0.0230(5) 0.0178(5) -0.0007(4) -0.0012(4) 0.0005(4)
N9 0.0271(5) 0.0250(5) 0.0168(5) -0.0021(4) -0.0030(4) -0.0006(4)
C9 0.0421(8) 0.0325(6) 0.0231(6) -0.0053(5) -0.0065(5) -0.0064(5)
O10 0.0280(4) 0.0341(5) 0.0160(4) 0.0017(3) 0.0005(3) 0.0035(3)
C10 0.0193(5) 0.0266(5) 0.0169(5) -0.0011(4) 0.0037(4) 0.0036(4)
N11 0.0235(5) 0.0243(5) 0.0146(5) 0.0023(4) 0.0012(4) -0.0013(4)
C11 0.0270(6) 0.0260(6) 0.0240(6) 0.0059(4) 0.0032(5) -0.0017(5)
N12 0.0210(5) 0.0198(4) 0.0145(4) 0.0014(3) 0.0013(4) 0.0012(3)
C13 0.0203(5) 0.0211(5) 0.0154(5) -0.0006(4) 0.0014(4) 0.0009(4)
C14 0.0194(5) 0.0227(5) 0.0250(6) -0.0031(4) 0.0002(4) 0.0008(4)
O15 0.0209(4) 0.0216(4) 0.0261(4) -0.0059(3) 0.0000(3) -0.0007(3)
C16 0.0272(6) 0.0193(5) 0.0189(5) -0.0010(4) 0.0033(4) -0.0019(4)
O16 0.0276(5) 0.0246(4) 0.0431(5) -0.0109(4) 0.0003(4) 0.0030(3)
C17 0.0252(6) 0.0216(5) 0.0163(5) 0.0009(4) 0.0029(4) -0.0017(4)
C18 0.0268(6) 0.0201(5) 0.0207(5) -0.0005(4) 0.0035(4) -0.0024(4)
C19 0.0278(6) 0.0250(6) 0.0224(6) 0.0032(4) 0.0046(5) 0.0023(4)
C20 0.0235(6) 0.0338(6) 0.0180(5) 0.0025(5) -0.0004(4) -0.0021(5)
C21 0.0308(6) 0.0286(6) 0.0201(5) -0.0042(4) 0.0005(5) -0.0057(5)
C22 0.0299(6) 0.0229(5) 0.0196(5) -0.0029(4) 0.0025(5) -0.0001(5)
C23 0.0215(6) 0.0226(5) 0.0164(5) -0.0030(4) 0.0036(4) 0.0012(4)
C24 0.0241(6) 0.0236(5) 0.0206(6) -0.0005(4) 0.0028(4) 0.0018(4)
C25 0.0248(6) 0.0273(6) 0.0280(6) -0.0016(5) 0.0066(5) -0.0025(5)
C26 0.0189(6) 0.0394(7) 0.0267(6) -0.0044(5) 0.0017(5) -0.0011(5)
C27 0.0222(6) 0.0397(7) 0.0227(6) 0.0034(5) 0.0007(5) 0.0040(5)
C28 0.0229(6) 0.0279(6) 0.0204(6) 0.0018(4) 0.0041(4) 0.0013(4)

loop_
_atom_type_symbol
_atom_type_description
_atom_type_scat_dispersion_real
_atom_type_scat_dispersion_imag
_atom_type_scat_source
C C 0.0181 0.0091 'International Tables Vol C Tables 4.2.6.8 and 6.1.1.4'
H H 0.0000 0.0000 'International Tables Vol C Tables 4.2.6.8 and 6.1.1.4'
N N 0.0311 0.0180 'International Tables Vol C Tables 4.2.6.8 and 6.1.1.4'
O O 0.0492 0.0322 'International Tables Vol C Tables 4.2.6.8 and 6.1.1.4'

loop_
_geom_angle_atom_site_label_1
_geom_angle_atom_site_label_2
_geom_angle_atom_site_label_3
_geom_angle
C2 C1 C6 120.63(11)
C2 C1 H1A 119.7
C6 C1 H1A 119.7
C3 C2 C1 120.14(12)
C3 C2 H2A 119.9
C1 C2 H2A 119.9
C2 C3 C4 119.72(12)
C2 C3 H3A 120.1
C4 C3 H3A 120.1
C5 C4 C3 120.42(12)
C5 C4 H4A 119.8
C3 C4 H4A 119.8
C4 C5 C6 120.31(12)
C4 C5 H5A 119.8
C6 C5 H5A 119.8
C1 C6 C5 118.77(11)
C1 C6 C7 120.65(10)
C5 C6 C7 120.54(10)
N8 C7 N12 123.21(10)
N8 C7 C6 119.52(10)
N12 C7 C6 117.25(9)
C7 N8 N9 116.04(9)
C10 N9 N8 120.71(9)
C10 N9 C9 117.90(10)
N8 N9 C9 114.40(9)
N9 C9 H9A 109.5
N9 C9 H9B 109.5
H9A C9 H9B 109.5
N9 C9 H9C 109.5
H9A C9 H9C 109.5
H9B C9 H9C 109.5
O10 C10 N11 122.90(11)
O10 C10 N9 122.88(11)
N11 C10 N9 114.16(10)
C10 N11 N12 121.42(9)
C10 N11 C11 120.01(9)
N12 N11 C11 118.28(9)
N11 C11 H11A 109.5
N11 C11 H11B 109.5
H11A C11 H11B 109.5
N11 C11 H11C 109.5
H11A C11 H11C 109.5
H11B C11 H11C 109.5
N11 N12 C7 110.71(9)
N11 N12 C13 114.53(8)
C7 N12 C13 113.11(8)
N12 C13 C23 112.47(9)
N12 C13 C14 110.98(9)
C23 C13 C14 113.57(9)
N12 C13 H13A 106.4
C23 C13 H13A 106.4
C14 C13 H13A 106.4
O15 C14 C13 106.98(9)
O15 C14 H14A 110.3
C13 C14 H14A 110.3
O15 C14 H14B 110.3
C13 C14 H14B 110.3
H14A C14 H14B 108.6
C16 O15 C14 116.79(9)
O16 C16 O15 123.55(11)
O16 C16 C17 124.71(10)
O15 C16 C17 111.74(9)
C22 C17 C18 119.27(11)
C22 C17 C16 117.92(10)
C18 C17 C16 122.81(10)
C19 C18 C17 120.32(11)
C19 C18 H18A 119.8
C17 C18 H18A 119.8
C18 C19 C20 119.93(11)
C18 C19 H19A 120.0
C20 C19 H19A 120.0
C21 C20 C19 119.97(11)
C21 C20 H20A 120.0
C19 C20 H20A 120.0
C22 C21 C20 120.17(11)
C22 C21 H21A 119.9
C20 C21 H21A 119.9
C21 C22 C17 120.33(11)
C21 C22 H22A 119.8
C17 C22 H22A 119.8
C28 C23 C24 118.96(11)
C28 C23 C13 122.70(10)
C24 C23 C13 118.26(10)
C25 C24 C23 120.60(11)
C25 C24 H24A 119.7
C23 C24 H24A 119.7
C24 C25 C26 119.98(11)
C24 C25 H25A 120.0
C26 C25 H25A 120.0
C27 C26 C25 119.86(11)
C27 C26 H26A 120.1
C25 C26 H26A 120.1
C26 C27 C28 120.26(12)
C26 C27 H27A 119.9
C28 C27 H27A 119.9
C27 C28 C23 120.34(11)
C27 C28 H28A 119.8
C23 C28 H28A 119.8

loop_
_geom_bond_atom_site_label_1
_geom_bond_atom_site_label_2
_geom_bond_distance
C1 C2 1.3874(18)
C1 C6 1.3929(16)
C1 H1A 0.9500
C2 C3 1.3821(19)
C2 H2A 0.9500
C3 C4 1.388(2)
C3 H3A 0.9500
C4 C5 1.3827(19)
C4 H4A 0.9500
C5 C6 1.3983(17)
C5 H5A 0.9500
C6 C7 1.4777(16)
C7 N8 1.2849(15)
C7 N12 1.4208(14)
N8 N9 1.3921(14)
N9 C10 1.3797(15)
N9 C9 1.4551(15)
C9 H9A 0.9800
C9 H9B 0.9800
C9 H9C 0.9800
O10 C10 1.2208(14)
C10 N11 1.3601(15)
N11 N12 1.4173(13)
N11 C11 1.4538(15)
C11 H11A 0.9800
C11 H11B 0.9800
C11 H11C 0.9800
N12 C13 1.5002(14)
C13 C23 1.5111(16)
C13 C14 1.5193(15)
C13 H13A 1.0000
C14 O15 1.4469(14)
C14 H14A 0.9900
C14 H14B 0.9900
O15 C16 1.3470(13)
C16 O16 1.2033(15)
C16 C17 1.4919(16)
C17 C22 1.3927(16)
C17 C18 1.3985(16)
C18 C19 1.3841(17)
C18 H18A 0.9500
C19 C20 1.3921(17)
C19 H19A 0.9500
C20 C21 1.3869(18)
C20 H20A 0.9500
C21 C22 1.3844(18)
C21 H21A 0.9500
C22 H22A 0.9500
C23 C28 1.3929(16)
C23 C24 1.3960(16)
C24 C25 1.3852(17)
C24 H24A 0.9500
C25 C26 1.3869(19)
C25 H25A 0.9500
C26 C27 1.3863(19)
C26 H26A 0.9500
C27 C28 1.3867(18)
C27 H27A 0.9500
C28 H28A 0.9500
